data_7217665
loop_
_publ_author_name
'Xu, Lei'
'Wang, Jintao'
'Xu, Yan'
'Zhang, Zaiyong'
'Lu, Ping'
'Fang, Min'
'Li, Shunli'
'Sun, Peipei'
'Liu, Hong-Ke'

_publ_section_title
;
 A new strategy to construct metal--organic frameworks with ultrahigh
 chemical stability
;
_journal_issue 37
_journal_name_full CrystEngComm
_journal_page_first 8656
_journal_paper_doi 10.1039/C4CE01218F
_journal_volume 16
_journal_year 2014
_chemical_formula_sum 'C34 H28 Fe N13 O'
_chemical_formula_weight 690.54
_chemical_name_systematic
; 
 ? 
;
_space_group_IT_number 14
_symmetry_space_group_name_Hall '-P 2yn'
_symmetry_space_group_name_H-M 'P 1 21/n 1'
_atom_sites_solution_hydrogens geom
_atom_sites_solution_primary direct
_atom_sites_solution_secondary difmap
_audit_creation_method SHELXL-97
_cell_angle_alpha 90.00
_cell_angle_beta 114.528(7)
_cell_angle_gamma 90.00
_cell_formula_units_Z 2
_cell_length_a 11.734(5)
_cell_length_b 11.967(5)
_cell_length_c 12.461(5)
_cell_measurement_temperature 110(2)
_cell_volume 1591.9(11)
_computing_structure_refinement 'SHELXL-97 (Sheldrick, 1997)'
_computing_structure_solution 'SHELXS-97 (Sheldrick, 1990)'
_diffrn_ambient_temperature 110(2)
_diffrn_measured_fraction_theta_full 0.986
_diffrn_measured_fraction_theta_max 0.986
_diffrn_radiation_monochromator graphite
_diffrn_radiation_source 'fine-focus sealed tube'
_diffrn_radiation_type MoK\a
_diffrn_radiation_wavelength 0.71073
_diffrn_reflns_av_R_equivalents 0.0764
_diffrn_reflns_av_sigmaI/netI 0.0626
_diffrn_reflns_limit_h_max 13
_diffrn_reflns_limit_h_min -13
_diffrn_reflns_limit_k_max 14
_diffrn_reflns_limit_k_min -12
_diffrn_reflns_limit_l_max 14
_diffrn_reflns_limit_l_min -14
_diffrn_reflns_number 11638
_diffrn_reflns_theta_full 25.02
_diffrn_reflns_theta_max 25.02
_diffrn_reflns_theta_min 2.01
_exptl_absorpt_coefficient_mu 0.526
_exptl_absorpt_correction_T_max 0.9396
_exptl_absorpt_correction_T_min 0.9206
_exptl_absorpt_correction_type multi-scan
_exptl_crystal_density_diffrn 1.441
_exptl_crystal_density_method 'not measured'
_exptl_crystal_F_000 714
_exptl_crystal_size_max 0.14
_exptl_crystal_size_mid 0.10
_exptl_crystal_size_min 0.05
_refine_diff_density_max 0.815
_refine_diff_density_min -0.618
_refine_diff_density_rms 0.125
_refine_ls_extinction_method none
_refine_ls_goodness_of_fit_ref 1.052
_refine_ls_hydrogen_treatment constr
_refine_ls_matrix_type full
_refine_ls_number_parameters 277
_refine_ls_number_reflns 2767
_refine_ls_number_restraints 134
_refine_ls_restrained_S_all 1.105
_refine_ls_R_factor_all 0.1353
_refine_ls_R_factor_gt 0.0887
_refine_ls_shift/su_max 0.002
_refine_ls_shift/su_mean 0.000
_refine_ls_structure_factor_coef Fsqd
_refine_ls_weighting_details 'calc w=1/[\s^2^(Fo^2^)+(0.1793P)^2^+0.0000P] where P=(Fo^2^+2Fc^2^)/3'
_refine_ls_weighting_scheme calc
_refine_ls_wR_factor_gt 0.2326
_refine_ls_wR_factor_ref 0.2637
_reflns_number_gt 1753
_reflns_number_total 2767
_reflns_threshold_expression >2sigma(I)
_cod_data_source_file c4ce01218f2.cif
_cod_data_source_block lhk-12-5
_cod_depositor_comments 'Adding full bibliography for 7217665.cif.'
_cod_original_cell_volume 1591.9(12)
_cod_original_sg_symbol_H-M p_1_21/n_1
_cod_database_code 7217665

loop_
_symmetry_equiv_pos_as_xyz
'x, y, z'
'-x+1/2, y+1/2, -z+1/2'
'-x, -y, -z'
'x-1/2, -y-1/2, z-1/2'

loop_
_atom_site_label
_atom_site_type_symbol
_atom_site_fract_x
_atom_site_fract_y
_atom_site_fract_z
_atom_site_U_iso_or_equiv
_atom_site_adp_type
_atom_site_occupancy
_atom_site_symmetry_multiplicity
_atom_site_calc_flag
_atom_site_refinement_flags
_atom_site_disorder_assembly
_atom_site_disorder_group
Fe1 Fe 0.5000 0.5000 0.5000 0.0416(2) Uani 1 2 d S . .
N1 N 0.3938(3) 0.3665(3) 0.4910(3) 0.0419(8) Uani 1 1 d . A .
N2 N 0.5055(3) 0.5361(3) 0.6575(3) 0.0478(9) Uani 1 1 d . . .
C1 C 0.5723(3) 0.6216(3) 0.7326(3) 0.0441(10) Uani 1 1 d . . .
C2 C 0.5602(4) 0.6143(4) 0.8435(4) 0.0600(13) Uani 1 1 d . . .
H2A H 0.5960 0.6617 0.9081 0.072 Uiso 1 1 calc R . .
C3 C 0.4859(4) 0.5242(4) 0.8344(4) 0.0687(14) Uani 1 1 d . . .
H3A H 0.4594 0.4991 0.8909 0.082 Uiso 1 1 calc R . .
C4 C 0.4565(4) 0.4759(4) 0.7213(4) 0.0596(13) Uani 1 1 d . . .
C5 C 0.3836(4) 0.3783(5) 0.6817(4) 0.0872(17) Uani 1 1 d . . .
C6 C 0.3576(4) 0.3296(4) 0.5734(4) 0.0618(13) Uani 1 1 d . A .
C7 C 0.2832(5) 0.2272(5) 0.5344(4) 0.0816(16) Uani 1 1 d . . .
H7A H 0.2482 0.1859 0.5762 0.098 Uiso 1 1 calc R A .
C8 C 0.2759(4) 0.2052(4) 0.4270(4) 0.0665(14) Uani 1 1 d . . .
H8A H 0.2349 0.1450 0.3794 0.080 Uiso 1 1 calc R . .
C9 C 0.3436(3) 0.2925(3) 0.3985(4) 0.0494(11) Uani 1 1 d . . .
C10 C 0.3580(4) 0.2975(3) 0.2931(3) 0.0477(11) Uani 1 1 d . . .
C11 C 0.2940(4) 0.2094(3) 0.2035(3) 0.0472(11) Uani 1 1 d . . .
C12 C 0.1715(4) 0.1788(4) 0.1526(4) 0.0617(13) Uani 1 1 d . A .
H12A H 0.1077 0.2139 0.1656 0.074 Uiso 1 1 calc R . .
C16 C 0.2670(4) 0.0667(4) 0.0877(5) 0.0694(14) Uani 1 1 d . . .
H16A H 0.2854 0.0080 0.0485 0.083 Uiso 1 1 calc R A .
N6 N 0.1555(3) 0.0899(3) 0.0800(3) 0.0474(9) Uani 1 1 d . . .
N5 N 0.3523(3) 0.1390(3) 0.1600(4) 0.0825(14) Uani 1 1 d . . .
N3 N 0.2755(4) 0.2848(4) 0.7845(4) 0.0916(12) Uani 1 1 d DU . .
C13 C 0.2642(8) 0.2175(9) 0.8598(9) 0.088(2) Uani 0.50 1 d PDU A 1
H13A H 0.1944 0.2002 0.8740 0.106 Uiso 0.50 1 calc PR A 1
C14 C 0.4577(7) 0.2244(9) 0.8634(8) 0.088(3) Uani 0.50 1 d PDU A 1
H14A H 0.5422 0.2111 0.8838 0.106 Uiso 0.50 1 calc PR A 1
C15 C 0.3713(8) 0.2973(7) 0.7727(7) 0.0613(18) Uani 0.50 1 d PDU A 1
N4 N 0.3800(7) 0.1800(8) 0.9113(7) 0.089(2) Uani 0.50 1 d PDU A 1
H4A H 0.4048 0.1329 0.9686 0.107 Uiso 0.50 1 calc PR A 1
O1W O 0.0595(6) 0.4089(8) 0.6022(9) 0.113(3) Uani 0.50 1 d P B 1
N1A N -0.0331(11) 0.5161(12) 0.0205(11) 0.143(4) Uani 0.50 1 d PDU . 1
C2A C -0.0640(16) 0.5489(17) -0.1007(13) 0.143(4) Uani 0.50 1 d PDU . 1
C1A C -0.1145(14) 0.5675(17) 0.0682(17) 0.162(5) Uani 0.50 1 d PDU C 1
C15A C 0.2770(8) 0.3793(10) 0.7414(10) 0.087(2) Uani 0.50 1 d PDU A 2
C14A C 0.1856(8) 0.4408(8) 0.7594(10) 0.106(3) Uani 0.50 1 d PDU A 2
H14B H 0.1686 0.5163 0.7429 0.127 Uiso 0.50 1 calc PR A 2
N4A N 0.1244(9) 0.3701(8) 0.8060(9) 0.114(3) Uani 0.50 1 d PDU A 2
H4AA H 0.0554 0.3820 0.8127 0.137 Uiso 0.50 1 calc PR A 2
C13A C 0.1988(9) 0.2769(10) 0.8391(10) 0.100(3) Uani 0.50 1 d PDU A 2
H13B H 0.1964 0.2201 0.8890 0.120 Uiso 0.50 1 calc PR A 2

loop_
_atom_site_aniso_label
_atom_site_aniso_U_11
_atom_site_aniso_U_22
_atom_site_aniso_U_33
_atom_site_aniso_U_23
_atom_site_aniso_U_13
_atom_site_aniso_U_12
Fe1 0.0346(4) 0.0487(4) 0.0242(3) 0.0053(3) -0.0051(3) -0.0073(3)
N1 0.0309(13) 0.0478(17) 0.0311(15) 0.0060(13) -0.0030(12) -0.0078(13)
N2 0.0389(15) 0.0605(19) 0.0305(16) 0.0050(14) 0.0010(13) -0.0048(15)
C1 0.0423(18) 0.045(2) 0.0337(18) 0.0006(15) 0.0041(15) -0.0014(16)
C2 0.068(2) 0.070(3) 0.031(2) -0.0032(19) 0.0091(18) -0.014(2)
C3 0.083(3) 0.083(3) 0.040(2) -0.006(2) 0.026(2) -0.036(2)
C4 0.058(2) 0.076(3) 0.037(2) 0.0010(19) 0.0109(18) -0.027(2)
C5 0.098(3) 0.115(4) 0.031(2) -0.004(2) 0.009(2) -0.070(3)
C6 0.059(2) 0.074(3) 0.036(2) 0.003(2) 0.0031(18) -0.028(2)
C7 0.085(3) 0.100(3) 0.046(3) -0.012(2) 0.013(2) -0.055(3)
C8 0.063(2) 0.081(3) 0.038(2) 0.003(2) 0.0027(19) -0.031(2)
C9 0.0398(19) 0.053(2) 0.035(2) 0.0043(17) -0.0042(16) -0.0087(18)
C10 0.0440(19) 0.045(2) 0.034(2) 0.0027(16) -0.0045(16) -0.0019(18)
C11 0.0488(19) 0.047(2) 0.0327(19) 0.0015(16) 0.0042(16) -0.0081(18)
C12 0.040(2) 0.077(3) 0.047(2) -0.026(2) -0.0031(18) 0.012(2)
C16 0.067(2) 0.048(3) 0.098(3) -0.024(2) 0.039(2) -0.013(2)
N6 0.0497(16) 0.0512(19) 0.0296(15) 0.0029(14) 0.0048(13) 0.0103(15)
N5 0.0489(17) 0.060(2) 0.137(4) -0.030(2) 0.037(2) -0.0175(18)
N3 0.0930(19) 0.102(2) 0.086(2) 0.018(2) 0.0433(17) -0.020(2)
C13 0.099(4) 0.097(4) 0.074(4) 0.019(4) 0.042(3) -0.015(4)
C14 0.093(4) 0.102(5) 0.067(4) 0.020(4) 0.030(4) -0.023(4)
C15 0.074(3) 0.073(4) 0.048(3) 0.014(3) 0.036(2) -0.021(3)
N4 0.101(3) 0.101(4) 0.068(3) 0.032(3) 0.037(3) -0.021(3)
O1W 0.050(3) 0.122(7) 0.163(8) 0.009(6) 0.041(4) -0.001(4)
N1A 0.138(5) 0.130(5) 0.150(5) -0.020(5) 0.050(4) -0.011(5)
C2A 0.141(6) 0.125(6) 0.147(6) -0.012(5) 0.045(5) -0.009(5)
C1A 0.151(7) 0.150(7) 0.168(7) -0.005(6) 0.050(5) 0.005(6)
C15A 0.086(3) 0.092(4) 0.083(3) 0.014(3) 0.035(3) -0.014(3)
C14A 0.104(4) 0.113(4) 0.105(4) 0.017(4) 0.047(3) -0.012(4)
N4A 0.109(4) 0.119(5) 0.115(5) 0.028(4) 0.048(4) -0.013(4)
C13A 0.103(4) 0.110(4) 0.087(4) 0.028(4) 0.040(3) -0.015(4)

loop_
_atom_type_symbol
_atom_type_description
_atom_type_scat_dispersion_real
_atom_type_scat_dispersion_imag
_atom_type_scat_source
C C 0.0033 0.0016 'International Tables Vol C Tables 4.2.6.8 and 6.1.1.4'
H H 0.0000 0.0000 'International Tables Vol C Tables 4.2.6.8 and 6.1.1.4'
N N 0.0061 0.0033 'International Tables Vol C Tables 4.2.6.8 and 6.1.1.4'
O O 0.0106 0.0060 'International Tables Vol C Tables 4.2.6.8 and 6.1.1.4'
Fe Fe 0.3463 0.8444 'International Tables Vol C Tables 4.2.6.8 and 6.1.1.4'

loop_
_geom_angle_atom_site_label_1
_geom_angle_atom_site_label_2
_geom_angle_atom_site_label_3
_geom_angle
_geom_angle_site_symmetry_1
_geom_angle_site_symmetry_3
N2 Fe1 N2 180.0 . 3_666
N2 Fe1 N6 88.62(13) . 4_666
N2 Fe1 N6 91.38(13) 3_666 4_666
N2 Fe1 N6 91.38(13) . 2
N2 Fe1 N6 88.62(13) 3_666 2
N6 Fe1 N6 180.000(1) 4_666 2
N2 Fe1 N1 90.42(14) . 3_666
N2 Fe1 N1 89.58(14) 3_666 3_666
N6 Fe1 N1 89.06(13) 4_666 3_666
N6 Fe1 N1 90.94(13) 2 3_666
N2 Fe1 N1 89.58(14) . .
N2 Fe1 N1 90.42(14) 3_666 .
N6 Fe1 N1 90.94(13) 4_666 .
N6 Fe1 N1 89.06(13) 2 .
N1 Fe1 N1 180.0 3_666 .
C6 N1 C9 105.5(3) . .
C6 N1 Fe1 127.5(3) . .
C9 N1 Fe1 126.9(3) . .
C4 N2 C1 104.6(3) . .
C4 N2 Fe1 127.8(3) . .
C1 N2 Fe1 127.2(3) . .
C10 C1 N2 125.4(4) 3_666 .
C10 C1 C2 124.3(4) 3_666 .
N2 C1 C2 110.3(4) . .
C3 C2 C1 106.3(4) . .
C3 C2 H2A 126.8 . .
C1 C2 H2A 126.8 . .
C2 C3 C4 106.7(4) . .
C2 C3 H3A 126.6 . .
C4 C3 H3A 126.6 . .
N2 C4 C5 125.1(4) . .
N2 C4 C3 112.0(4) . .
C5 C4 C3 123.0(4) . .
C6 C5 C4 123.1(5) . .
C6 C5 C15 113.7(5) . .
C4 C5 C15 119.4(5) . .
C6 C5 C15A 121.7(5) . .
C4 C5 C15A 106.9(6) . .
C15 C5 C15A 51.1(5) . .
N1 C6 C5 126.7(4) . .
N1 C6 C7 110.8(4) . .
C5 C6 C7 122.5(5) . .
C8 C7 C6 106.3(5) . .
C8 C7 H7A 126.9 . .
C6 C7 H7A 126.9 . .
C7 C8 C9 107.0(4) . .
C7 C8 H8A 126.5 . .
C9 C8 H8A 126.5 . .
N1 C9 C10 125.7(4) . .
N1 C9 C8 110.3(4) . .
C10 C9 C8 123.9(4) . .
C1 C10 C9 124.2(4) 3_666 .
C1 C10 C11 118.7(4) 3_666 .
C9 C10 C11 117.1(4) . .
N5 C11 C12 105.1(4) . .
N5 C11 C10 124.6(4) . .
C12 C11 C10 130.2(4) . .
C11 C12 N6 110.4(4) . .
C11 C12 H12A 124.8 . .
N6 C12 H12A 124.8 . .
N6 C16 N5 110.9(4) . .
N6 C16 H16A 124.5 . .
N5 C16 H16A 124.5 . .
C16 N6 C12 105.1(3) . .
C16 N6 Fe1 127.2(3) . 2_545
C12 N6 Fe1 127.0(3) . 2_545
C11 N5 C16 108.3(4) . .
C15 N3 C15A 69.8(6) . .
C15 N3 C13 123.6(6) . .
C15A N3 C13 154.4(9) . .
C15 N3 C13A 158.7(7) . .
C15A N3 C13A 114.4(8) . .
C13 N3 C13A 44.7(6) . .
N3 C13 N4 99.8(7) . .
N3 C13 H13A 130.1 . .
N4 C13 H13A 130.1 . .
N4 C14 C15 101.2(7) . .
N4 C14 H14A 129.4 . .
C15 C14 H14A 129.4 . .
N3 C15 C14 102.4(7) . .
N3 C15 C5 123.1(7) . .
C14 C15 C5 134.5(7) . .
C13 N4 C14 112.9(8) . .
C13 N4 H4A 123.5 . .
C14 N4 H4A 123.5 . .
N1A N1A C2A 68.5(12) 3_565 3_565
N1A N1A C1A 174(2) 3_565 .
C2A N1A C1A 115.0(15) 3_565 .
N1A N1A C2A 63.6(13) 3_565 .
C2A N1A C2A 132.1(12) 3_565 .
C1A N1A C2A 112.8(14) . .
N1A C2A N1A 47.9(12) 3_565 .
N3 C15A C14A 105.0(9) . .
N3 C15A C5 109.0(7) . .
C14A C15A C5 146.0(10) . .
N4A C14A C15A 108.2(9) . .
N4A C14A H14B 125.9 . .
C15A C14A H14B 125.9 . .
C13A N4A C14A 104.3(9) . .
C13A N4A H4AA 127.8 . .
C14A N4A H4AA 127.8 . .
N3 C13A N4A 105.6(9) . .
N3 C13A H13B 127.2 . .
N4A C13A H13B 127.2 . .

loop_
_geom_bond_atom_site_label_1
_geom_bond_atom_site_label_2
_geom_bond_distance
_geom_bond_site_symmetry_2
Fe1 N2 1.984(4) .
Fe1 N2 1.984(4) 3_666
Fe1 N6 1.993(3) 4_666
Fe1 N6 1.993(3) 2
Fe1 N1 2.000(3) 3_666
Fe1 N1 2.000(3) .
N1 C6 1.339(6) .
N1 C9 1.378(5) .
N2 C4 1.364(6) .
N2 C1 1.390(5) .
C1 C10 1.388(6) 3_666
C1 C2 1.449(6) .
C2 C3 1.361(7) .
C2 H2A 0.9300 .
C3 C4 1.427(7) .
C3 H3A 0.9300 .
C4 C5 1.410(7) .
C5 C6 1.382(7) .
C5 C15 1.543(9) .
C5 C15A 1.700(12) .
C6 C7 1.465(7) .
C7 C8 1.331(7) .
C7 H7A 0.9300 .
C8 C9 1.443(6) .
C8 H8A 0.9300 .
C9 C10 1.393(6) .
C10 C1 1.388(6) 3_666
C10 C11 1.492(5) .
C11 N5 1.334(6) .
C11 C12 1.359(5) .
C12 N6 1.358(5) .
C12 H12A 0.9300 .
C16 N6 1.302(5) .
C16 N5 1.346(6) .
C16 H16A 0.9300 .
N6 Fe1 1.993(3) 2_545
N3 C15 1.202(9) .
N3 C15A 1.255(12) .
N3 C13 1.285(10) .
N3 C13A 1.338(12) .
C13 N4 1.317(10) .
C13 H13A 0.9300 .
C14 N4 1.385(11) .
C14 C15 1.455(11) .
C14 H14A 0.9300 .
N4 H4A 0.8600 .
N1A N1A 1.16(3) 3_565
N1A C2A 1.40(2) 3_565
N1A C1A 1.454(16) .
N1A C2A 1.454(15) .
C2A N1A 1.40(2) 3_565
C15A C14A 1.394(11) .
C14A N4A 1.383(11) .
C14A H14B 0.9300 .
N4A C13A 1.370(12) .
N4A H4AA 0.8600 .
C13A H13B 0.9300 .
